data_2300690
loop_
_publ_author_name
'Mesecke, Karsten'
'Warr, Laurence N.'
'Malorny, Winfried'

_publ_section_title
;
 Structure modeling and quantitative X-ray diffraction of C-(A)-S-H
;
_journal_issue 1
_journal_name_full 'Journal of Applied Crystallography'
_journal_page_first
;
;
_journal_paper_doi 10.1107/S1600576721012668
_journal_volume 55
_journal_year 2022
_chemical_formula_sum 'Ca2.86 H7.67 O10.92 Si2.2'
_chemical_formula_weight 358.78
_chemical_name_common 'nanocrystalline calcium silicate hydrate'
_space_group_crystal_system orthorhombic
_space_group_IT_number 1
_space_group_name_Hall 'P 1'
_space_group_name_H-M_alt 'P 1'
_cell_angle_alpha 90
_cell_angle_beta 90
_cell_angle_gamma 90
_cell_formula_units_Z 8
_cell_length_a 200
_cell_length_b 3.675
_cell_length_c 100
_cell_measurement_temperature 295
_cell_volume 73500.000
_computing_data_collection 'Diffrac Comander (Bruker AXS)'
_computing_structure_refinement 'TOPAS (Bruker AXS)'
_diffrn_ambient_temperature 295
_diffrn_detector_type 'Linear position sensitive detector'
_diffrn_measurement_device_type LynxEye
_diffrn_radiation_monochromator none
_diffrn_source 'sealed X-ray tube'
_diffrn_source_target Cu
_exptl_crystal_density_method 'not measured'
_pd_block_diffractogram_id C-S-H_20_corundum
_pd_char_colour white
_pd_instr_location ' ?'
_pd_meas_2theta_range_inc 0.01
_pd_meas_2theta_range_max 70
_pd_meas_2theta_range_min 5
_pd_meas_number_of_points 4594
_pd_meas_scan_method cont
_pd_prep_pressure 1000
_pd_prep_temperature 458
_pd_proc_2theta_range_inc 0.01
_pd_proc_2theta_range_max 61
_pd_proc_2theta_range_min 14
_pd_proc_ls_background_function 'Chebyshev polynomial 4th order'
_pd_proc_ls_pref_orient_corr ' ?'
_pd_proc_ls_profile_function 'fundamental parameter approach'
_pd_spec_mounting ' packed powder pellet'
_pd_spec_mount_mode reflection
_pd_spec_shape flat_sheet
_pd_spec_size_axial 25
_pd_spec_size_equat 25
_pd_spec_size_thick 1
_cod_data_source_file vb5025sup1.cif
_cod_data_source_block I
_cod_original_cell_volume 73500
_cod_database_code 2300690

loop_
_symmetry_equiv_pos_site_id
_symmetry_equiv_pos_as_xyz
1 x,y,z

loop_
_atom_site_label
_atom_site_type_symbol
_atom_site_symmetry_multiplicity
_atom_site_fract_x
_atom_site_fract_y
_atom_site_fract_z
_atom_site_occupancy
_atom_site_B_iso_or_equiv
O12_1 O-2 1 0 0 0.06902037 0.5 3.16
O9_2 O-2 1 0.02580732 0 0.06993153 0.25 6.32
O9_1 O-2 1 0.00212268 0 0.06993153 0.25 6.32
O7_2 O-2 1 0.013965 0.67 0.07084269 0.5 4.18
O7_1 O-2 1 0.013965 0.33 0.07084269 0.5 4.18
O6_1 O-2 1 0.013965 0 0.07927092 0.5 1.89
Si3_2 Si+4 1 0.013965 0.586 0.08496567 0.5 1.18
Si3_1 Si+4 1 0.013965 0.414 0.08496567 0.5 1.18
O2_2 O-2 1 0.02052855 0.52 0.09362169 0.5 1.34
O2_4 O-2 1 0.00740145 0.52 0.09362169 0.5 1.34
O2_3 O-2 1 0.02052855 0.48 0.09362169 0.5 1.34
O2_1 O-2 1 0.00740145 0.48 0.09362169 0.5 1.34
Ca2_1 Ca+2 1 0 0 0.09419116 1 1.34
Ca1_5 Ca+2 1 0.013965 0.5 0.113895 1 1.34
O1_6 O-2 1 0.00656355 0.01 0.1132116 0.5 1.34
O1_8 O-2 1 0.02136645 0.01 0.1132116 0.5 1.34
O1_7 O-2 1 0.00656355 0.99 0.1132116 0.5 1.34
O1_5 O-2 1 0.02136645 0.99 0.1132116 0.5 1.34
Si4_6 Si+4 1 0 0.075 0.1218677 0.5 1.18
Si4_5 Si+4 1 0 0.925 0.1218677 0.5 1.18
O5_5 O-2 1 0 0.5 0.1264234 0.5 1.89
O11_5 O-2 1 0.013965 0.5 0.1369018 0.5 3.16
O4_6 O-2 1 0.0120099 0.5 0.1371296 0.25 6.32
O4_5 O-2 1 0.0159201 0.5 0.1371296 0.25 6.32
O8_6 O-2 1 0 0.16 0.1359906 0.5 4.18
O8_5 O-2 1 0 0.84 0.1359906 0.5 4.18
Si2_2 Si+4 1 0.01832208 0 0.06423678 0.05 2.76
Si2_1 Si+4 1 0.00960792 0 0.06423678 0.05 2.76
O3_2 O-2 1 0.0189924 0 0.04806369 0.265 6.32
O3_1 O-2 1 0.0089376 0 0.04806369 0.265 6.32
Si1_6 Si+4 1 0.00435708 0.5 0.141002 0.05 2.76
Si1_5 Si+4 1 0.02357292 0.5 0.141002 0.05 2.76
O3_6 O-2 1 0.0050274 0.5 0.1569473 0.265 6.32
O3_5 O-2 1 0.0229026 0.5 0.1569473 0.265 6.32
Ca3_6 Ca+2 1 0.0120099 0 0.1495821 0.215 4.74
O10_7 O-2 1 0.0201096 0.16 0.1650718 0.1075 6.32
O10_5 O-2 1 0.0201096 0.84 0.1650718 0.1075 6.32
Ca3_5 Ca+2 1 0.0159201 -0 0.1495821 0.215 4.74
O10_6 O-2 1 0.0078204 0.16 0.1650718 0.1075 6.32
O10_8 O-2 1 0.0078204 0.84 0.1650718 0.1075 6.32
Ca3_2 Ca+2 1 0.0259749 0.5 0.05717529 0.215 4.74
O10_4 O-2 1 0.0061446 0.34 0.04168557 0.1075 6.32
O10_2 O-2 1 0.0061446 0.66 0.04168557 0.1075 6.32
Ca3_1 Ca+2 1 0.0019551 0.5 0.05717529 0.215 4.74
O10_3 O-2 1 0.0217854 0.34 0.04168557 0.1075 6.32
O10_1 O-2 1 0.0217854 0.66 0.04168557 0.1075 6.32
O12_1 O-2 1 0.02793 0 0.06902037 0.5 3.16
O9_2 O-2 1 0.05373732 0 0.06993153 0.25 6.32
O9_1 O-2 1 0.03005268 0 0.06993153 0.25 6.32
O7_2 O-2 1 0.041895 0.67 0.07084269 0.5 4.18
O7_1 O-2 1 0.041895 0.33 0.07084269 0.5 4.18
O6_1 O-2 1 0.041895 0 0.07927092 0.5 1.89
Si3_2 Si+4 1 0.041895 0.586 0.08496567 0.5 1.18
Si3_1 Si+4 1 0.041895 0.414 0.08496567 0.5 1.18
O2_2 O-2 1 0.04845855 0.52 0.09362169 0.5 1.34
O2_4 O-2 1 0.03533145 0.52 0.09362169 0.5 1.34
O2_3 O-2 1 0.04845855 0.48 0.09362169 0.5 1.34
O2_1 O-2 1 0.03533145 0.48 0.09362169 0.5 1.34
Ca2_1 Ca+2 1 0.02793 0 0.09419116 1 1.34
Ca1_5 Ca+2 1 0.041895 0.5 0.113895 1 1.34
O1_6 O-2 1 0.03449355 0.01 0.1132116 0.5 1.34
O1_8 O-2 1 0.04929645 0.01 0.1132116 0.5 1.34
O1_7 O-2 1 0.03449355 0.99 0.1132116 0.5 1.34
O1_5 O-2 1 0.04929645 0.99 0.1132116 0.5 1.34
Si4_6 Si+4 1 0.02793 0.075 0.1218677 0.5 1.18
Si4_5 Si+4 1 0.02793 0.925 0.1218677 0.5 1.18
O5_5 O-2 1 0.02793 0.5 0.1264234 0.5 1.89
O11_5 O-2 1 0.041895 0.5 0.1369018 0.5 3.16
O4_6 O-2 1 0.0399399 0.5 0.1371296 0.25 6.32
O4_5 O-2 1 0.0438501 0.5 0.1371296 0.25 6.32
O8_6 O-2 1 0.02793 0.16 0.1359906 0.5 4.18
O8_5 O-2 1 0.02793 0.84 0.1359906 0.5 4.18
Si2_2 Si+4 1 0.04625208 0 0.06423678 0.05 2.76
Si2_1 Si+4 1 0.03753792 0 0.06423678 0.05 2.76
O3_2 O-2 1 0.0469224 0 0.04806369 0.265 6.32
O3_1 O-2 1 0.0368676 0 0.04806369 0.265 6.32
Si1_6 Si+4 1 0.03228708 0.5 0.141002 0.05 2.76
Si1_5 Si+4 1 0.05150292 0.5 0.141002 0.05 2.76
O3_6 O-2 1 0.0329574 0.5 0.1569473 0.265 6.32
O3_5 O-2 1 0.0508326 0.5 0.1569473 0.265 6.32
Ca3_6 Ca+2 1 0.0399399 0 0.1495821 0.215 4.74
O10_7 O-2 1 0.0480396 0.16 0.1650718 0.1075 6.32
O10_5 O-2 1 0.0480396 0.84 0.1650718 0.1075 6.32
Ca3_5 Ca+2 1 0.0438501 -0 0.1495821 0.215 4.74
O10_6 O-2 1 0.0357504 0.16 0.1650718 0.1075 6.32
O10_8 O-2 1 0.0357504 0.84 0.1650718 0.1075 6.32
Ca3_2 Ca+2 1 0.0539049 0.5 0.05717529 0.215 4.74
O10_4 O-2 1 0.0340746 0.34 0.04168557 0.1075 6.32
O10_2 O-2 1 0.0340746 0.66 0.04168557 0.1075 6.32
Ca3_1 Ca+2 1 0.0298851 0.5 0.05717529 0.215 4.74
O10_3 O-2 1 0.0497154 0.34 0.04168557 0.1075 6.32
O10_1 O-2 1 0.0497154 0.66 0.04168557 0.1075 6.32
O12_1 O-2 1 0.05586 0 0.06902037 0.5 3.16
O9_2 O-2 1 0.08166732 0 0.06993153 0.25 6.32
O9_1 O-2 1 0.05798268 0 0.06993153 0.25 6.32
O7_2 O-2 1 0.069825 0.67 0.07084269 0.5 4.18
O7_1 O-2 1 0.069825 0.33 0.07084269 0.5 4.18
O6_1 O-2 1 0.069825 0 0.07927092 0.5 1.89
Si3_2 Si+4 1 0.069825 0.586 0.08496567 0.5 1.18
Si3_1 Si+4 1 0.069825 0.414 0.08496567 0.5 1.18
O2_2 O-2 1 0.07638855 0.52 0.09362169 0.5 1.34
O2_4 O-2 1 0.06326145 0.52 0.09362169 0.5 1.34
O2_3 O-2 1 0.07638855 0.48 0.09362169 0.5 1.34
O2_1 O-2 1 0.06326145 0.48 0.09362169 0.5 1.34
Ca2_1 Ca+2 1 0.05586 0 0.09419116 1 1.34
Ca1_5 Ca+2 1 0.069825 0.5 0.113895 1 1.34
O1_6 O-2 1 0.06242355 0.01 0.1132116 0.5 1.34
O1_8 O-2 1 0.07722645 0.01 0.1132116 0.5 1.34
O1_7 O-2 1 0.06242355 0.99 0.1132116 0.5 1.34
O1_5 O-2 1 0.07722645 0.99 0.1132116 0.5 1.34
Si4_6 Si+4 1 0.05586 0.075 0.1218677 0.5 1.18
Si4_5 Si+4 1 0.05586 0.925 0.1218677 0.5 1.18
O5_5 O-2 1 0.05586 0.5 0.1264234 0.5 1.89
O11_5 O-2 1 0.069825 0.5 0.1369018 0.5 3.16
O4_6 O-2 1 0.0678699 0.5 0.1371296 0.25 6.32
O4_5 O-2 1 0.0717801 0.5 0.1371296 0.25 6.32
O8_6 O-2 1 0.05586 0.16 0.1359906 0.5 4.18
O8_5 O-2 1 0.05586 0.84 0.1359906 0.5 4.18
Si2_2 Si+4 1 0.07418208 0 0.06423678 0.05 2.76
Si2_1 Si+4 1 0.06546792 0 0.06423678 0.05 2.76
O3_2 O-2 1 0.0748524 0 0.04806369 0.265 6.32
O3_1 O-2 1 0.0647976 0 0.04806369 0.265 6.32
Si1_6 Si+4 1 0.06021708 0.5 0.141002 0.05 2.76
Si1_5 Si+4 1 0.07943292 0.5 0.141002 0.05 2.76
O3_6 O-2 1 0.0608874 0.5 0.1569473 0.265 6.32
O3_5 O-2 1 0.0787626 0.5 0.1569473 0.265 6.32
Ca3_6 Ca+2 1 0.0678699 0 0.1495821 0.215 4.74
O10_7 O-2 1 0.0759696 0.16 0.1650718 0.1075 6.32
O10_5 O-2 1 0.0759696 0.84 0.1650718 0.1075 6.32
Ca3_5 Ca+2 1 0.0717801 -0 0.1495821 0.215 4.74
O10_6 O-2 1 0.0636804 0.16 0.1650718 0.1075 6.32
O10_8 O-2 1 0.0636804 0.84 0.1650718 0.1075 6.32
Ca3_2 Ca+2 1 0.0818349 0.5 0.05717529 0.215 4.74
O10_4 O-2 1 0.0620046 0.34 0.04168557 0.1075 6.32
O10_2 O-2 1 0.0620046 0.66 0.04168557 0.1075 6.32
Ca3_1 Ca+2 1 0.0578151 0.5 0.05717529 0.215 4.74
O10_3 O-2 1 0.0776454 0.34 0.04168557 0.1075 6.32
O10_1 O-2 1 0.0776454 0.66 0.04168557 0.1075 6.32
O12_1 O-2 1 0.08379 0 0.06902037 0.5 3.16
O9_2 O-2 1 0.1095973 0 0.06993153 0.25 6.32
O9_1 O-2 1 0.08591268 0 0.06993153 0.25 6.32
O7_2 O-2 1 0.097755 0.67 0.07084269 0.5 4.18
O7_1 O-2 1 0.097755 0.33 0.07084269 0.5 4.18
O6_1 O-2 1 0.097755 0 0.07927092 0.5 1.89
Si3_2 Si+4 1 0.097755 0.586 0.08496567 0.5 1.18
Si3_1 Si+4 1 0.097755 0.414 0.08496567 0.5 1.18
O2_2 O-2 1 0.1043186 0.52 0.09362169 0.5 1.34
O2_4 O-2 1 0.09119145 0.52 0.09362169 0.5 1.34
O2_3 O-2 1 0.1043186 0.48 0.09362169 0.5 1.34
O2_1 O-2 1 0.09119145 0.48 0.09362169 0.5 1.34
Ca2_1 Ca+2 1 0.08379 0 0.09419116 1 1.34
Ca1_5 Ca+2 1 0.097755 0.5 0.113895 1 1.34
O1_6 O-2 1 0.09035355 0.01 0.1132116 0.5 1.34
O1_8 O-2 1 0.1051565 0.01 0.1132116 0.5 1.34
O1_7 O-2 1 0.09035355 0.99 0.1132116 0.5 1.34
O1_5 O-2 1 0.1051565 0.99 0.1132116 0.5 1.34
Si4_6 Si+4 1 0.08379 0.075 0.1218677 0.5 1.18
Si4_5 Si+4 1 0.08379 0.925 0.1218677 0.5 1.18
O5_5 O-2 1 0.08379 0.5 0.1264234 0.5 1.89
O11_5 O-2 1 0.097755 0.5 0.1369018 0.5 3.16
O4_6 O-2 1 0.0957999 0.5 0.1371296 0.25 6.32
O4_5 O-2 1 0.0997101 0.5 0.1371296 0.25 6.32
O8_6 O-2 1 0.08379 0.16 0.1359906 0.5 4.18
O8_5 O-2 1 0.08379 0.84 0.1359906 0.5 4.18
Si2_2 Si+4 1 0.1021121 0 0.06423678 0.05 2.76
Si2_1 Si+4 1 0.09339792 0 0.06423678 0.05 2.76
O3_2 O-2 1 0.1027824 0 0.04806369 0.265 6.32
O3_1 O-2 1 0.0927276 0 0.04806369 0.265 6.32
Si1_6 Si+4 1 0.08814708 0.5 0.141002 0.05 2.76
Si1_5 Si+4 1 0.1073629 0.5 0.141002 0.05 2.76
O3_6 O-2 1 0.0888174 0.5 0.1569473 0.265 6.32
O3_5 O-2 1 0.1066926 0.5 0.1569473 0.265 6.32
Ca3_6 Ca+2 1 0.0957999 0 0.1495821 0.215 4.74
O10_7 O-2 1 0.1038996 0.16 0.1650718 0.1075 6.32
O10_5 O-2 1 0.1038996 0.84 0.1650718 0.1075 6.32
Ca3_5 Ca+2 1 0.0997101 -0 0.1495821 0.215 4.74
O10_6 O-2 1 0.0916104 0.16 0.1650718 0.1075 6.32
O10_8 O-2 1 0.0916104 0.84 0.1650718 0.1075 6.32
Ca3_2 Ca+2 1 0.1097649 0.5 0.05717529 0.215 4.74
O10_4 O-2 1 0.0899346 0.34 0.04168557 0.1075 6.32
O10_2 O-2 1 0.0899346 0.66 0.04168557 0.1075 6.32
Ca3_1 Ca+2 1 0.0857451 0.5 0.05717529 0.215 4.74
O10_3 O-2 1 0.1055754 0.34 0.04168557 0.1075 6.32
O10_1 O-2 1 0.1055754 0.66 0.04168557 0.1075 6.32
O12_1 O-2 1 0.11172 0 0.06902037 0.5 3.16
O9_2 O-2 1 0.1375273 0 0.06993153 0.25 6.32
O9_1 O-2 1 0.1138427 0 0.06993153 0.25 6.32
O7_2 O-2 1 0.125685 0.67 0.07084269 0.5 4.18
O7_1 O-2 1 0.125685 0.33 0.07084269 0.5 4.18
O6_1 O-2 1 0.125685 0 0.07927092 0.5 1.89
Si3_2 Si+4 1 0.125685 0.586 0.08496567 0.5 1.18
Si3_1 Si+4 1 0.125685 0.414 0.08496567 0.5 1.18
O2_2 O-2 1 0.1322486 0.52 0.09362169 0.5 1.34
O2_4 O-2 1 0.1191214 0.52 0.09362169 0.5 1.34
O2_3 O-2 1 0.1322486 0.48 0.09362169 0.5 1.34
O2_1 O-2 1 0.1191214 0.48 0.09362169 0.5 1.34
Ca2_1 Ca+2 1 0.11172 0 0.09419116 1 1.34
Ca1_5 Ca+2 1 0.125685 0.5 0.113895 1 1.34
O1_6 O-2 1 0.1182836 0.01 0.1132116 0.5 1.34
O1_8 O-2 1 0.1330865 0.01 0.1132116 0.5 1.34
O1_7 O-2 1 0.1182836 0.99 0.1132116 0.5 1.34
O1_5 O-2 1 0.1330865 0.99 0.1132116 0.5 1.34
Si4_6 Si+4 1 0.11172 0.075 0.1218677 0.5 1.18
Si4_5 Si+4 1 0.11172 0.925 0.1218677 0.5 1.18
O5_5 O-2 1 0.11172 0.5 0.1264234 0.5 1.89
O11_5 O-2 1 0.125685 0.5 0.1369018 0.5 3.16
O4_6 O-2 1 0.1237299 0.5 0.1371296 0.25 6.32
O4_5 O-2 1 0.1276401 0.5 0.1371296 0.25 6.32
O8_6 O-2 1 0.11172 0.16 0.1359906 0.5 4.18
O8_5 O-2 1 0.11172 0.84 0.1359906 0.5 4.18
Si2_2 Si+4 1 0.1300421 0 0.06423678 0.05 2.76
Si2_1 Si+4 1 0.1213279 0 0.06423678 0.05 2.76
O3_2 O-2 1 0.1307124 0 0.04806369 0.265 6.32
O3_1 O-2 1 0.1206576 0 0.04806369 0.265 6.32
Si1_6 Si+4 1 0.1160771 0.5 0.141002 0.05 2.76
Si1_5 Si+4 1 0.1352929 0.5 0.141002 0.05 2.76
O3_6 O-2 1 0.1167474 0.5 0.1569473 0.265 6.32
O3_5 O-2 1 0.1346226 0.5 0.1569473 0.265 6.32
Ca3_6 Ca+2 1 0.1237299 0 0.1495821 0.215 4.74
O10_7 O-2 1 0.1318296 0.16 0.1650718 0.1075 6.32
O10_5 O-2 1 0.1318296 0.84 0.1650718 0.1075 6.32
Ca3_5 Ca+2 1 0.1276401 -0 0.1495821 0.215 4.74
O10_6 O-2 1 0.1195404 0.16 0.1650718 0.1075 6.32
O10_8 O-2 1 0.1195404 0.84 0.1650718 0.1075 6.32
Ca3_2 Ca+2 1 0.1376949 0.5 0.05717529 0.215 4.74
O10_4 O-2 1 0.1178646 0.34 0.04168557 0.1075 6.32
O10_2 O-2 1 0.1178646 0.66 0.04168557 0.1075 6.32
Ca3_1 Ca+2 1 0.1136751 0.5 0.05717529 0.215 4.74
O10_3 O-2 1 0.1335054 0.34 0.04168557 0.1075 6.32
O10_1 O-2 1 0.1335054 0.66 0.04168557 0.1075 6.32
O12_1 O-2 1 0.13965 0 0.06902037 0.5 3.16
O9_2 O-2 1 0.1654573 0 0.06993153 0.25 6.32
O9_1 O-2 1 0.1417727 0 0.06993153 0.25 6.32
O7_2 O-2 1 0.153615 0.67 0.07084269 0.5 4.18
O7_1 O-2 1 0.153615 0.33 0.07084269 0.5 4.18
O6_1 O-2 1 0.153615 0 0.07927092 0.5 1.89
Si3_2 Si+4 1 0.153615 0.586 0.08496567 0.5 1.18
Si3_1 Si+4 1 0.153615 0.414 0.08496567 0.5 1.18
O2_2 O-2 1 0.1601786 0.52 0.09362169 0.5 1.34
O2_4 O-2 1 0.1470515 0.52 0.09362169 0.5 1.34
O2_3 O-2 1 0.1601786 0.48 0.09362169 0.5 1.34
O2_1 O-2 1 0.1470515 0.48 0.09362169 0.5 1.34
Ca2_1 Ca+2 1 0.13965 0 0.09419116 1 1.34
Ca1_5 Ca+2 1 0.153615 0.5 0.113895 1 1.34
O1_6 O-2 1 0.1462136 0.01 0.1132116 0.5 1.34
O1_8 O-2 1 0.1610165 0.01 0.1132116 0.5 1.34
O1_7 O-2 1 0.1462136 0.99 0.1132116 0.5 1.34
O1_5 O-2 1 0.1610165 0.99 0.1132116 0.5 1.34
Si4_6 Si+4 1 0.13965 0.075 0.1218677 0.5 1.18
Si4_5 Si+4 1 0.13965 0.925 0.1218677 0.5 1.18
O5_5 O-2 1 0.13965 0.5 0.1264234 0.5 1.89
O11_5 O-2 1 0.153615 0.5 0.1369018 0.5 3.16
O4_6 O-2 1 0.1516599 0.5 0.1371296 0.25 6.32
O4_5 O-2 1 0.1555701 0.5 0.1371296 0.25 6.32
O8_6 O-2 1 0.13965 0.16 0.1359906 0.5 4.18
O8_5 O-2 1 0.13965 0.84 0.1359906 0.5 4.18
Si2_2 Si+4 1 0.1579721 0 0.06423678 0.05 2.76
Si2_1 Si+4 1 0.1492579 0 0.06423678 0.05 2.76
O3_2 O-2 1 0.1586424 0 0.04806369 0.265 6.32
O3_1 O-2 1 0.1485876 0 0.04806369 0.265 6.32
Si1_6 Si+4 1 0.1440071 0.5 0.141002 0.05 2.76
Si1_5 Si+4 1 0.1632229 0.5 0.141002 0.05 2.76
O3_6 O-2 1 0.1446774 0.5 0.1569473 0.265 6.32
O3_5 O-2 1 0.1625526 0.5 0.1569473 0.265 6.32
Ca3_6 Ca+2 1 0.1516599 0 0.1495821 0.215 4.74
O10_7 O-2 1 0.1597596 0.16 0.1650718 0.1075 6.32
O10_5 O-2 1 0.1597596 0.84 0.1650718 0.1075 6.32
Ca3_5 Ca+2 1 0.1555701 -0 0.1495821 0.215 4.74
O10_6 O-2 1 0.1474704 0.16 0.1650718 0.1075 6.32
O10_8 O-2 1 0.1474704 0.84 0.1650718 0.1075 6.32
Ca3_2 Ca+2 1 0.1656249 0.5 0.05717529 0.215 4.74
O10_4 O-2 1 0.1457946 0.34 0.04168557 0.1075 6.32
O10_2 O-2 1 0.1457946 0.66 0.04168557 0.1075 6.32
Ca3_1 Ca+2 1 0.1416051 0.5 0.05717529 0.215 4.74
O10_3 O-2 1 0.1614354 0.34 0.04168557 0.1075 6.32
O10_1 O-2 1 0.1614354 0.66 0.04168557 0.1075 6.32
O12_1 O-2 1 0.16758 0 0.06902037 0.5 3.16
O9_2 O-2 1 0.1933873 0 0.06993153 0.25 6.32
O9_1 O-2 1 0.1697027 0 0.06993153 0.25 6.32
O7_2 O-2 1 0.181545 0.67 0.07084269 0.5 4.18
O7_1 O-2 1 0.181545 0.33 0.07084269 0.5 4.18
O6_1 O-2 1 0.181545 0 0.07927092 0.5 1.89
Si3_2 Si+4 1 0.181545 0.586 0.08496567 0.5 1.18
Si3_1 Si+4 1 0.181545 0.414 0.08496567 0.5 1.18
O2_2 O-2 1 0.1881086 0.52 0.09362169 0.5 1.34
O2_4 O-2 1 0.1749815 0.52 0.09362169 0.5 1.34
O2_3 O-2 1 0.1881086 0.48 0.09362169 0.5 1.34
O2_1 O-2 1 0.1749815 0.48 0.09362169 0.5 1.34
Ca2_1 Ca+2 1 0.16758 0 0.09419116 1 1.34
Ca1_5 Ca+2 1 0.181545 0.5 0.113895 1 1.34
O1_6 O-2 1 0.1741436 0.01 0.1132116 0.5 1.34
O1_8 O-2 1 0.1889465 0.01 0.1132116 0.5 1.34
O1_7 O-2 1 0.1741436 0.99 0.1132116 0.5 1.34
O1_5 O-2 1 0.1889465 0.99 0.1132116 0.5 1.34
Si4_6 Si+4 1 0.16758 0.075 0.1218677 0.5 1.18
Si4_5 Si+4 1 0.16758 0.925 0.1218677 0.5 1.18
O5_5 O-2 1 0.16758 0.5 0.1264234 0.5 1.89
O11_5 O-2 1 0.181545 0.5 0.1369018 0.5 3.16
O4_6 O-2 1 0.1795899 0.5 0.1371296 0.25 6.32
O4_5 O-2 1 0.1835001 0.5 0.1371296 0.25 6.32
O8_6 O-2 1 0.16758 0.16 0.1359906 0.5 4.18
O8_5 O-2 1 0.16758 0.84 0.1359906 0.5 4.18
Si2_2 Si+4 1 0.1859021 0 0.06423678 0.05 2.76
Si2_1 Si+4 1 0.1771879 0 0.06423678 0.05 2.76
O3_2 O-2 1 0.1865724 0 0.04806369 0.265 6.32
O3_1 O-2 1 0.1765176 0 0.04806369 0.265 6.32
Si1_6 Si+4 1 0.1719371 0.5 0.141002 0.05 2.76
Si1_5 Si+4 1 0.1911529 0.5 0.141002 0.05 2.76
O3_6 O-2 1 0.1726074 0.5 0.1569473 0.265 6.32
O3_5 O-2 1 0.1904826 0.5 0.1569473 0.265 6.32
Ca3_6 Ca+2 1 0.1795899 0 0.1495821 0.215 4.74
O10_7 O-2 1 0.1876896 0.16 0.1650718 0.1075 6.32
O10_5 O-2 1 0.1876896 0.84 0.1650718 0.1075 6.32
Ca3_5 Ca+2 1 0.1835001 -0 0.1495821 0.215 4.74
O10_6 O-2 1 0.1754004 0.16 0.1650718 0.1075 6.32
O10_8 O-2 1 0.1754004 0.84 0.1650718 0.1075 6.32
Ca3_2 Ca+2 1 0.1935549 0.5 0.05717529 0.215 4.74
O10_4 O-2 1 0.1737246 0.34 0.04168557 0.1075 6.32
O10_2 O-2 1 0.1737246 0.66 0.04168557 0.1075 6.32
Ca3_1 Ca+2 1 0.1695351 0.5 0.05717529 0.215 4.74
O10_3 O-2 1 0.1893654 0.34 0.04168557 0.1075 6.32
O10_1 O-2 1 0.1893654 0.66 0.04168557 0.1075 6.32
O12_1 O-2 1 0.19551 0 0.06902037 0.5 3.16
O9_2 O-2 1 0.2213173 0 0.06993153 0.25 6.32
O9_1 O-2 1 0.1976327 0 0.06993153 0.25 6.32
O7_2 O-2 1 0.209475 0.67 0.07084269 0.5 4.18
O7_1 O-2 1 0.209475 0.33 0.07084269 0.5 4.18
O6_1 O-2 1 0.209475 0 0.07927092 0.5 1.89
Si3_2 Si+4 1 0.209475 0.586 0.08496567 0.5 1.18
Si3_1 Si+4 1 0.209475 0.414 0.08496567 0.5 1.18
O2_2 O-2 1 0.2160386 0.52 0.09362169 0.5 1.34
O2_4 O-2 1 0.2029114 0.52 0.09362169 0.5 1.34
O2_3 O-2 1 0.2160386 0.48 0.09362169 0.5 1.34
O2_1 O-2 1 0.2029114 0.48 0.09362169 0.5 1.34
Ca2_1 Ca+2 1 0.19551 0 0.09419116 1 1.34
Ca1_5 Ca+2 1 0.209475 0.5 0.113895 1 1.34
O1_6 O-2 1 0.2020736 0.01 0.1132116 0.5 1.34
O1_8 O-2 1 0.2168765 0.01 0.1132116 0.5 1.34
O1_7 O-2 1 0.2020736 0.99 0.1132116 0.5 1.34
O1_5 O-2 1 0.2168765 0.99 0.1132116 0.5 1.34
Si4_6 Si+4 1 0.19551 0.075 0.1218677 0.5 1.18
Si4_5 Si+4 1 0.19551 0.925 0.1218677 0.5 1.18
O5_5 O-2 1 0.19551 0.5 0.1264234 0.5 1.89
O11_5 O-2 1 0.209475 0.5 0.1369018 0.5 3.16
O4_6 O-2 1 0.2075199 0.5 0.1371296 0.25 6.32
O4_5 O-2 1 0.2114301 0.5 0.1371296 0.25 6.32
O8_6 O-2 1 0.19551 0.16 0.1359906 0.5 4.18
O8_5 O-2 1 0.19551 0.84 0.1359906 0.5 4.18
Si2_2 Si+4 1 0.2138321 0 0.06423678 0.05 2.76
Si2_1 Si+4 1 0.2051179 0 0.06423678 0.05 2.76
O3_2 O-2 1 0.2145024 0 0.04806369 0.265 6.32
O3_1 O-2 1 0.2044476 0 0.04806369 0.265 6.32
Si1_6 Si+4 1 0.1998671 0.5 0.141002 0.05 2.76
Si1_5 Si+4 1 0.2190829 0.5 0.141002 0.05 2.76
O3_6 O-2 1 0.2005374 0.5 0.1569473 0.265 6.32
O3_5 O-2 1 0.2184126 0.5 0.1569473 0.265 6.32
Ca3_6 Ca+2 1 0.2075199 0 0.1495821 0.215 4.74
O10_7 O-2 1 0.2156196 0.16 0.1650718 0.1075 6.32
O10_5 O-2 1 0.2156196 0.84 0.1650718 0.1075 6.32
Ca3_5 Ca+2 1 0.2114301 -0 0.1495821 0.215 4.74
O10_6 O-2 1 0.2033304 0.16 0.1650718 0.1075 6.32
O10_8 O-2 1 0.2033304 0.84 0.1650718 0.1075 6.32
Ca3_2 Ca+2 1 0.2214849 0.5 0.05717529 0.215 4.74
O10_4 O-2 1 0.2016546 0.34 0.04168557 0.1075 6.32
O10_2 O-2 1 0.2016546 0.66 0.04168557 0.1075 6.32
Ca3_1 Ca+2 1 0.1974651 0.5 0.05717529 0.215 4.74
O10_3 O-2 1 0.2172954 0.34 0.04168557 0.1075 6.32
O10_1 O-2 1 0.2172954 0.66 0.04168557 0.1075 6.32

loop_
_atom_type_symbol
_atom_type_description
_atom_type_scat_dispersion_real
_atom_type_scat_dispersion_imag
_atom_type_scat_source
? ? ? ? ?

loop_
_diffrn_radiation_type
_diffrn_radiation_wavelength
CuK\a~1~ 1.54056
CuK\a~2~ 1.54439
